data_1512433
loop_
_publ_author_name
'Jie Yang'
'Lei Shen'
'Gao-Wen Yang'
'Qiao-Yun Li'
'Liu-Liu Zhu'
'Wei Shen'
'Cheng Ji'
'Xiao-Feng Shen'

_publ_section_title
;
 Four novel coordination compounds containing Hpypza ligand [Hpypza =
 [3-(2-pyridyl)-1-pyrazolyl] acetic acid]
;
_journal_name_full
;
Inorganica Chimica Acta
;
_journal_page_first 25
_journal_page_last 29
_journal_paper_doi 10.1016/j.ica.2012.06.012
_journal_volume 392
_journal_year 2012
_chemical_formula_moiety 'C20 H16 Cl2 N6 O4 Zn2'
_chemical_formula_sum 'C20 H16 Cl2 N6 O4 Zn2'
_chemical_formula_weight 606.07
_chemical_name_systematic
; 
 ? 
;
_space_group_IT_number 2
_symmetry_cell_setting triclinic
_symmetry_space_group_name_Hall '-P 1'
_symmetry_space_group_name_H-M 'P -1'
_atom_sites_solution_hydrogens geom
_atom_sites_solution_primary direct
_atom_sites_solution_secondary difmap
_audit_creation_method SHELXL-97
_cell_angle_alpha 94.84(3)
_cell_angle_beta 107.31(3)
_cell_angle_gamma 98.51(3)
_cell_formula_units_Z 1
_cell_length_a 7.8171(16)
_cell_length_b 8.0306(16)
_cell_length_c 9.3261(19)
_cell_measurement_temperature 291(2)
_cell_volume 547.6(2)
_computing_molecular_graphics 'SHELXL-97 (Sheldrick, 1997)'
_computing_publication_material 'SHELXL-97 (Sheldrick, 1997)'
_computing_structure_refinement 'SHELXL-97 (Sheldrick, 1997)'
_computing_structure_solution 'SHELXS-97 (Sheldrick, 1990)'
_diffrn_ambient_temperature 291(2)
_diffrn_measured_fraction_theta_full 0.998
_diffrn_measured_fraction_theta_max 0.998
_diffrn_measurement_device_type 'Rigaku mercury'
_diffrn_measurement_method \w
_diffrn_radiation_monochromator graphite
_diffrn_radiation_source 'fine-focus sealed tube'
_diffrn_radiation_type MoK\a
_diffrn_radiation_wavelength 0.71073
_diffrn_reflns_av_R_equivalents 0.0523
_diffrn_reflns_av_sigmaI/netI 0.0702
_diffrn_reflns_limit_h_max 10
_diffrn_reflns_limit_h_min -10
_diffrn_reflns_limit_k_max 10
_diffrn_reflns_limit_k_min -10
_diffrn_reflns_limit_l_max 12
_diffrn_reflns_limit_l_min -12
_diffrn_reflns_number 5799
_diffrn_reflns_theta_full 27.47
_diffrn_reflns_theta_max 27.47
_diffrn_reflns_theta_min 3.00
_diffrn_standards_decay_% 0
_diffrn_standards_interval_count 0
_diffrn_standards_interval_time 0
_diffrn_standards_number 0
_exptl_absorpt_coefficient_mu 2.477
_exptl_absorpt_correction_T_max 0.6372
_exptl_absorpt_correction_T_min 0.6372
_exptl_absorpt_correction_type multi-scan
_exptl_crystal_density_diffrn 1.838
_exptl_crystal_density_method 'not measured'
_exptl_crystal_F_000 304
_exptl_crystal_size_max 0.20
_exptl_crystal_size_mid 0.20
_exptl_crystal_size_min 0.20
_refine_diff_density_max 0.389
_refine_diff_density_min -0.433
_refine_diff_density_rms 0.101
_refine_ls_extinction_coef 0.025(2)
_refine_ls_extinction_expression Fc^*^=kFc[1+0.001xFc^2^\l^3^/sin(2\q)]^-1/4^
_refine_ls_extinction_method SHELXL
_refine_ls_goodness_of_fit_ref 1.081
_refine_ls_hydrogen_treatment constr
_refine_ls_matrix_type full
_refine_ls_number_parameters 155
_refine_ls_number_reflns 2512
_refine_ls_number_restraints 0
_refine_ls_restrained_S_all 1.081
_refine_ls_R_factor_all 0.0743
_refine_ls_R_factor_gt 0.0475
_refine_ls_shift/su_max 0.001
_refine_ls_shift/su_mean 0.000
_refine_ls_structure_factor_coef Fsqd
_refine_ls_weighting_details 'calc w=1/[\s^2^(Fo^2^)+(0.0329P)^2^+0.2235P] where P=(Fo^2^+2Fc^2^)/3'
_refine_ls_weighting_scheme calc
_refine_ls_wR_factor_gt 0.0855
_refine_ls_wR_factor_ref 0.0943
_reflns_number_gt 1883
_reflns_number_total 2512
_reflns_threshold_expression >2sigma(I)
_cod_data_source_file ICA-2012-392-25-29-1.CIF
_cod_data_source_block t
_cod_original_cell_volume 547.65(19)
_cod_database_code 1512433

loop_
_symmetry_equiv_pos_as_xyz
'x, y, z'
'-x, -y, -z'

loop_
_atom_site_label
_atom_site_type_symbol
_atom_site_fract_x
_atom_site_fract_y
_atom_site_fract_z
_atom_site_U_iso_or_equiv
_atom_site_adp_type
_atom_site_occupancy
_atom_site_symmetry_multiplicity
_atom_site_calc_flag
_atom_site_refinement_flags
Zn1 Zn 0.83378(6) 0.40583(6) 0.32169(5) 0.02907(18) Uani 1 1 d .
Cl1 Cl 0.59466(14) 0.24418(13) 0.35802(10) 0.0367(3) Uani 1 1 d .
O1 O 0.9298(4) 0.6254(3) 0.5436(3) 0.0360(7) Uani 1 1 d .
O2 O 0.9707(4) 0.8878(4) 0.6593(3) 0.0533(9) Uani 1 1 d .
N1 N 0.8202(4) 0.3477(4) 0.0856(3) 0.0266(7) Uani 1 1 d .
N2 N 0.7532(4) 0.6130(4) 0.2305(3) 0.0261(7) Uani 1 1 d .
N3 N 0.7164(4) 0.7610(4) 0.2815(3) 0.0270(7) Uani 1 1 d .
C1 C 0.8546(5) 0.2086(5) 0.0177(4) 0.0333(9) Uani 1 1 d .
H1 H 0.8965 0.1261 0.0764 0.040 Uiso 1 1 calc R
C2 C 0.8305(5) 0.1824(5) -0.1358(4) 0.0394(10) Uani 1 1 d .
H2 H 0.8530 0.0831 -0.1798 0.047 Uiso 1 1 calc R
C3 C 0.7725(5) 0.3062(6) -0.2229(4) 0.0396(10) Uani 1 1 d .
H3 H 0.7584 0.2929 -0.3261 0.048 Uiso 1 1 calc R
C4 C 0.7356(5) 0.4499(5) -0.1547(4) 0.0342(9) Uani 1 1 d .
H4 H 0.6948 0.5341 -0.2117 0.041 Uiso 1 1 calc R
C5 C 0.7600(5) 0.4675(5) -0.0008(4) 0.0268(8) Uani 1 1 d .
C6 C 0.7252(5) 0.6152(5) 0.0811(4) 0.0252(8) Uani 1 1 d .
C7 C 0.6693(5) 0.7649(5) 0.0384(4) 0.0324(9) Uani 1 1 d .
H7 H 0.6410 0.7977 -0.0580 0.039 Uiso 1 1 calc R
C8 C 0.6649(5) 0.8531(5) 0.1675(4) 0.0322(9) Uani 1 1 d .
H8 H 0.6319 0.9592 0.1757 0.039 Uiso 1 1 calc R
C9 C 0.7169(5) 0.7995(5) 0.4378(4) 0.0344(9) Uani 1 1 d .
H9A H 0.6129 0.7278 0.4508 0.041 Uiso 1 1 calc R
H9B H 0.7021 0.9166 0.4546 0.041 Uiso 1 1 calc R
C10 C 0.8891(5) 0.7742(5) 0.5576(4) 0.0310(9) Uani 1 1 d .

loop_
_atom_site_aniso_label
_atom_site_aniso_U_11
_atom_site_aniso_U_22
_atom_site_aniso_U_33
_atom_site_aniso_U_23
_atom_site_aniso_U_13
_atom_site_aniso_U_12
Zn1 0.0312(3) 0.0331(3) 0.0231(2) 0.00685(19) 0.00591(18) 0.01043(19)
Cl1 0.0412(6) 0.0413(6) 0.0298(5) 0.0074(4) 0.0145(4) 0.0058(5)
O1 0.0393(16) 0.0345(16) 0.0283(14) -0.0013(12) -0.0016(12) 0.0169(13)
O2 0.065(2) 0.0434(19) 0.0361(17) -0.0142(15) -0.0060(15) 0.0195(16)
N1 0.0276(17) 0.0298(18) 0.0219(15) 0.0012(13) 0.0072(13) 0.0063(14)
N2 0.0293(17) 0.0266(17) 0.0212(15) 0.0001(13) 0.0054(13) 0.0089(14)
N3 0.0289(17) 0.0250(17) 0.0230(15) -0.0014(13) 0.0024(13) 0.0066(14)
C1 0.034(2) 0.033(2) 0.032(2) 0.0032(18) 0.0091(18) 0.0084(18)
C2 0.039(2) 0.042(3) 0.036(2) -0.010(2) 0.014(2) 0.008(2)
C3 0.041(2) 0.055(3) 0.022(2) -0.0051(19) 0.0129(19) 0.005(2)
C4 0.035(2) 0.046(3) 0.0200(19) 0.0065(18) 0.0045(17) 0.008(2)
C5 0.0212(19) 0.034(2) 0.0207(18) 0.0009(16) 0.0022(15) 0.0005(16)
C6 0.0235(19) 0.027(2) 0.0218(18) 0.0018(15) 0.0034(15) 0.0025(16)
C7 0.038(2) 0.033(2) 0.0236(19) 0.0066(17) 0.0052(17) 0.0071(18)
C8 0.035(2) 0.028(2) 0.031(2) 0.0082(17) 0.0035(18) 0.0073(17)
C9 0.041(2) 0.041(2) 0.0228(19) -0.0011(17) 0.0067(18) 0.021(2)
C10 0.036(2) 0.033(2) 0.027(2) 0.0010(18) 0.0107(18) 0.0125(19)

loop_
_atom_type_symbol
_atom_type_description
_atom_type_scat_dispersion_real
_atom_type_scat_dispersion_imag
_atom_type_scat_source
C C 0.0033 0.0016 'International Tables Vol C Tables 4.2.6.8 and 6.1.1.4'
H H 0.0000 0.0000 'International Tables Vol C Tables 4.2.6.8 and 6.1.1.4'
Cl Cl 0.1484 0.1585 'International Tables Vol C Tables 4.2.6.8 and 6.1.1.4'
N N 0.0061 0.0033 'International Tables Vol C Tables 4.2.6.8 and 6.1.1.4'
O O 0.0106 0.0060 'International Tables Vol C Tables 4.2.6.8 and 6.1.1.4'
Zn Zn 0.2839 1.4301 'International Tables Vol C Tables 4.2.6.8 and 6.1.1.4'

loop_
_geom_angle_atom_site_label_1
_geom_angle_atom_site_label_2
_geom_angle_atom_site_label_3
_geom_angle
_geom_angle_site_symmetry_1
_geom_angle_site_symmetry_3
O1 Zn1 N2 131.04(12) 2_766 .
O1 Zn1 N1 110.03(11) 2_766 .
N2 Zn1 N1 77.17(11) . .
O1 Zn1 Cl1 113.54(9) 2_766 .
N2 Zn1 Cl1 109.00(9) . .
N1 Zn1 Cl1 108.27(9) . .
O1 Zn1 O1 71.54(11) 2_766 .
N2 Zn1 O1 77.32(10) . .
N1 Zn1 O1 145.62(11) . .
Cl1 Zn1 O1 101.61(8) . .
C10 O1 Zn1 116.8(2) . 2_766
C10 O1 Zn1 129.9(2) . .
Zn1 O1 Zn1 108.46(11) 2_766 .
C1 N1 C5 118.1(3) . .
C1 N1 Zn1 128.4(2) . .
C5 N1 Zn1 113.4(2) . .
N3 N2 C6 105.6(3) . .
N3 N2 Zn1 136.2(2) . .
C6 N2 Zn1 118.2(2) . .
C8 N3 N2 110.5(3) . .
C8 N3 C9 127.4(3) . .
N2 N3 C9 121.8(3) . .
N1 C1 C2 122.8(4) . .
N1 C1 H1 118.6 . .
C2 C1 H1 118.6 . .
C3 C2 C1 118.9(4) . .
C3 C2 H2 120.5 . .
C1 C2 H2 120.5 . .
C2 C3 C4 119.0(4) . .
C2 C3 H3 120.5 . .
C4 C3 H3 120.5 . .
C3 C4 C5 119.4(4) . .
C3 C4 H4 120.3 . .
C5 C4 H4 120.3 . .
N1 C5 C4 121.8(3) . .
N1 C5 C6 115.0(3) . .
C4 C5 C6 123.2(3) . .
N2 C6 C7 110.3(3) . .
N2 C6 C5 116.2(3) . .
C7 C6 C5 133.5(3) . .
C8 C7 C6 105.2(3) . .
C8 C7 H7 127.4 . .
C6 C7 H7 127.4 . .
N3 C8 C7 108.4(3) . .
N3 C8 H8 125.8 . .
C7 C8 H8 125.8 . .
N3 C9 C10 114.4(3) . .
N3 C9 H9A 108.7 . .
C10 C9 H9A 108.7 . .
N3 C9 H9B 108.7 . .
C10 C9 H9B 108.7 . .
H9A C9 H9B 107.6 . .
O2 C10 O1 125.3(4) . .
O2 C10 C9 119.5(3) . .
O1 C10 C9 115.0(3) . .

loop_
_geom_bond_atom_site_label_1
_geom_bond_atom_site_label_2
_geom_bond_distance
_geom_bond_site_symmetry_2
Zn1 O1 1.966(3) 2_766
Zn1 N2 2.029(3) .
Zn1 N1 2.179(3) .
Zn1 Cl1 2.2420(13) .
Zn1 O1 2.455(3) .
O1 C10 1.287(4) .
O1 Zn1 1.966(3) 2_766
O2 C10 1.209(4) .
N1 C1 1.339(5) .
N1 C5 1.356(4) .
N2 N3 1.346(4) .
N2 C6 1.346(4) .
N3 C8 1.343(4) .
N3 C9 1.463(4) .
C1 C2 1.381(5) .
C1 H1 0.9300 .
C2 C3 1.380(6) .
C2 H2 0.9300 .
C3 C4 1.380(6) .
C3 H3 0.9300 .
C4 C5 1.383(5) .
C4 H4 0.9300 .
C5 C6 1.460(5) .
C6 C7 1.388(5) .
C7 C8 1.357(5) .
C7 H7 0.9300 .
C8 H8 0.9300 .
C9 C10 1.525(5) .
C9 H9A 0.9700 .
C9 H9B 0.9700 .
